data_4505407
loop_
_publ_author_name
'Alshahateet, Solhe F.'
'Bishop, Roger'
'Craig, Donald C.'
'Scudder, Marcia L.'

_publ_section_title
;
 Role of Double C&#x2212;H&#x00B7;&#x00B7;&#x00B7;N Weak Hydrogen Bonding
 Motifs inN-Heteroaromatic Inclusion Chemistry
;
_journal_issue 4
_journal_name_full 'Crystal Growth &amp; Design'
_journal_page_first 837
_journal_paper_doi 10.1021/cg049927r
_journal_volume 4
_journal_year 2004
_chemical_formula_moiety 'C23 H16 Br2 N2,1.5(C H Cl3)'
_chemical_formula_sum 'C24.5 H17.5 Br2 Cl4.5 N2'
_chemical_formula_weight 659.3
_space_group_IT_number 15
_symmetry_cell_setting monoclinic
_symmetry_space_group_name_Hall '-C 2yc'
_symmetry_space_group_name_H-M 'C 1 2/c 1'
_atom_type_scat_source 'International Tables for X-ray Crystallography, Vol. IV'
_audit_creation_method 'RAELSPUB and manual entry'
_cell_angle_alpha 90
_cell_angle_beta 112.50(3)
_cell_angle_gamma 90
_cell_formula_units_Z 8
_cell_length_a 31.682(9)
_cell_length_b 10.403(5)
_cell_length_c 16.961(8)
_cell_measurement_reflns_used 10
_cell_measurement_temperature 294
_cell_measurement_theta_max 11
_cell_measurement_theta_min 10
_cell_volume 5165(4)
_computing_cell_refinement 'CAD4 Version 5.0, 1989'
_computing_data_collection 'CAD4 Version 5.0, 1989'
_computing_data_reduction 'Local program'
_computing_molecular_graphics 'ORTEP-II, (Johnson, 1976)'
_computing_publication_material 'Local programs'
_computing_structure_refinement 'RAELS, (Rae, 1989)'
_computing_structure_solution 'SIR92 (Altomare et al, 1994)'
_diffrn_measurement_device_type 'Nonius CAD-4'
_diffrn_measurement_method \w--2\q
_diffrn_radiation_type 'Mo K\a'
_diffrn_radiation_wavelength 0.71073
_diffrn_reflns_av_R_equivalents 0.033
_diffrn_reflns_limit_h_max 34
_diffrn_reflns_limit_h_min -34
_diffrn_reflns_limit_k_max 0
_diffrn_reflns_limit_k_min -11
_diffrn_reflns_limit_l_max 18
_diffrn_reflns_limit_l_min 0
_diffrn_reflns_number 3753
_diffrn_reflns_theta_max 23
_diffrn_standards_decay_% 21
_diffrn_standards_interval_time 30min
_diffrn_standards_number 1
_exptl_absorpt_coefficient_mu 3.595
_exptl_absorpt_correction_T_max 0.69
_exptl_absorpt_correction_T_min 0.44
_exptl_absorpt_correction_type analytical
_exptl_absorpt_process_details '(DeMeulenaer & Tompa, 1965)'
_exptl_crystal_colour colourless
_exptl_crystal_density_diffrn 1.70
_exptl_crystal_density_method 'not measured'
_exptl_crystal_description plate
_exptl_crystal_F_000 2600.0
_exptl_crystal_size_max 0.24
_exptl_crystal_size_mid 0.15
_exptl_crystal_size_min 0.07
_refine_diff_density_max 0.79
_refine_diff_density_min -1.04
_refine_ls_extinction_method none
_refine_ls_goodness_of_fit_ref 1.45
_refine_ls_hydrogen_treatment noref
_refine_ls_number_parameters 157
_refine_ls_number_reflns 1615
_refine_ls_R_factor_gt 0.049
_refine_ls_shift/su_max 0.003
_refine_ls_structure_factor_coef F
_refine_ls_weighting_details 'w = 1/[\s^2^(F) + 0.0004F^2^]'
_refine_ls_weighting_scheme calc
_refine_ls_wR_factor_ref 0.062
_reflns_number_gt 1615
_reflns_number_total 3604
_reflns_threshold_expression I>2\s(I)
_cod_data_source_file cg049927rsi20040518_065158.cif
_cod_data_source_block DRB221_(8)2(chloroform)3
_cod_original_sg_symbol_H-M 'C 2/c'
_cod_database_code 4505407

loop_
_symmetry_equiv_pos_site_id
_symmetry_equiv_pos_as_xyz
1 x,y,z
2 x,-y,1/2+z
3 -x,-y,-z
4 -x,y,1/2-z
5 1/2+x,1/2+y,z
6 1/2+x,1/2-y,1/2+z
7 1/2-x,1/2-y,-z
8 1/2-x,1/2+y,1/2-z

loop_
_atom_site_label
_atom_site_fract_x
_atom_site_fract_y
_atom_site_fract_z
_atom_site_U_iso_or_equiv
_atom_site_adp_type
_atom_site_type_symbol
_atom_site_occupancy
Br1 0.26616(4) 0.37302(13) 0.08697(7) 0.0752(5) Uani Br 1.0
Br2 0.48279(4) 0.36368(13) 0.35263(8) 0.0789(5) Uani Br 1.0
N1 0.3146(3) 0.6457(8) 0.0661(5) 0.055(1) Uani N 1.0
N2 0.4372(3) 0.6437(9) 0.3709(5) 0.071(1) Uani N 1.0
C1 0.3432(3) 0.4140(10) 0.2447(6) 0.058(1) Uani C 1.0
C2 0.3121(3) 0.4897(10) 0.1677(6) 0.057(1) Uani C 1.0
C3 0.3367(3) 0.5546(10) 0.1176(6) 0.050(2) Uani C 1.0
C4 0.3808(3) 0.5121(9) 0.1265(6) 0.049(2) Uani C 1.0
C5 0.4066(3) 0.4113(9) 0.1935(6) 0.052(2) Uani C 1.0
C6 0.4388(3) 0.4842(10) 0.2717(6) 0.059(1) Uani C 1.0
C7 0.4149(4) 0.5531(10) 0.3206(6) 0.059(1) Uani C 1.0
C8 0.3695(4) 0.5130(10) 0.3104(6) 0.058(1) Uani C 1.0
C9 0.3746(4) 0.3281(9) 0.2183(6) 0.056(2) Uani C 1.0
C10 0.3347(4) 0.7057(10) 0.0166(6) 0.058(1) Uani C 1.0
C11 0.3115(4) 0.8058(10) -0.0348(7) 0.071(2) Uani C 1.0
C12 0.3304(5) 0.8683(11) -0.0835(7) 0.083(2) Uani C 1.0
C13 0.3741(5) 0.8320(11) -0.0806(8) 0.085(2) Uani C 1.0
C14 0.3975(4) 0.7336(11) -0.0311(7) 0.074(2) Uani C 1.0
C15 0.3786(4) 0.6676(9) 0.0209(6) 0.059(1) Uani C 1.0
C16 0.4007(3) 0.5703(10) 0.0775(6) 0.054(1) Uani C 1.0
C17 0.4178(5) 0.7029(11) 0.4194(7) 0.079(2) Uani C 1.0
C18 0.4415(5) 0.8070(12) 0.4747(8) 0.100(2) Uani C 1.0
C19 0.4233(6) 0.8724(14) 0.5231(8) 0.116(4) Uani C 1.0
C20 0.3797(6) 0.8328(14) 0.5199(8) 0.112(4) Uani C 1.0
C21 0.3553(5) 0.7359(13) 0.4696(8) 0.096(3) Uani C 1.0
C22 0.3743(4) 0.6689(11) 0.4178(7) 0.077(2) Uani C 1.0
C23 0.3501(4) 0.5723(11) 0.3605(7) 0.069(2) Uani C 1.0
C1Ch1 0.2993(2) 0.8931(6) 0.1780(6) 0.072(4) Uani C 0.90
Cl1Ch1 0.3580(1) 0.8867(6) 0.2299(4) 0.120(3) Uani Cl 0.90
Cl2Ch1 0.2739(2) 0.8333(4) 0.2439(3) 0.102(4) Uani Cl 0.90
Cl3Ch1 0.2825(2) 1.0506(6) 0.1516(6) 0.125(3) Uani Cl 0.90
C1Ch1' 0.3053(13) 0.8734(35) 0.1663(21) 0.082(3) Uani C 0.10
Cl1Ch1' 0.3604(13) 0.9308(77) 0.1976(49) 0.168(8) Uani Cl 0.10
Cl2Ch1 0.2947(18) 0.8294(42) 0.2553(24) 0.086(3) Uani Cl 0.10
Cl3Ch1' 0.2672(18) 0.9916(60) 0.1110(27) 0.113(6) Uani Cl 0.10
C1Ch2 0.5153(3) 0.1258(8) 0.7177(6) 0.101(4) Uani C 0.50
Cl1Ch2 0.5358(4) 0.1779(9) 0.8223(7) 0.191(4) Uani Cl 0.50
Cl2Ch2 0.5278(3) -0.0353(7) 0.7147(6) 0.178(4) Uani Cl 0.50
Cl3Ch2 0.4568(4) 0.1480(11) 0.6721(10) 0.252(4) Uani Cl 0.50
HC1 0.3243 0.3600 0.2676 0.068 Uani H 1.0
HC2 0.2957 0.5568 0.1875 0.063 Uani H 1.0
HC5 0.4250 0.3558 0.1704 0.058 Uani H 1.0
HC6 0.4563 0.5486 0.2525 0.065 Uani H 1.0
H1C9 0.3559 0.2737 0.1686 0.060 Uani H 1.0
H2C9 0.3928 0.2715 0.2672 0.063 Uani H 1.0
HC11 0.2809 0.8323 -0.0363 0.078 Uani H 1.0
HC12 0.3134 0.9402 -0.1215 0.097 Uani H 1.0
HC13 0.3879 0.8802 -0.1159 0.101 Uani H 1.0
HC14 0.4279 0.7076 -0.0310 0.083 Uani H 1.0
HC16 0.4318 0.5424 0.0825 0.062 Uani H 1.0
HC18 0.4725 0.8317 0.4774 0.111 Uani H 1.0
HC19 0.4399 0.9459 0.5598 0.136 Uani H 1.0
HC20 0.3663 0.8789 0.5567 0.129 Uani H 1.0
HC21 0.3246 0.7121 0.4688 0.103 Uani H 1.0
HC23 0.3188 0.5468 0.3561 0.077 Uani H 1.0
HC1Ch1 0.2899 0.8402 0.1248 0.107 Uani H 0.90
HC1Ch1' 0.3015 0.7968 0.1286 0.122 Uani H 0.10
HC1Ch2 0.5301 0.1763 0.6851 0.173 Uani H 0.50

loop_
_atom_site_aniso_label
_atom_site_aniso_U_11
_atom_site_aniso_U_22
_atom_site_aniso_U_33
_atom_site_aniso_U_12
_atom_site_aniso_U_13
_atom_site_aniso_U_23
_atom_site_aniso_type_symbol
Br1 0.0595(8) 0.0753(9) 0.0867(9) -0.0146(7) 0.0235(7) 0.0004(8) Br
Br2 0.0509(7) 0.094(1) 0.094(1) 0.0194(7) 0.0295(7) 0.0250(8) Br
N1 0.052(2) 0.057(2) 0.058(2) 0.009(2) 0.022(2) 0.005(2) N
N2 0.074(3) 0.067(2) 0.061(2) 0.002(2) 0.013(2) -0.005(2) N
C1 0.058(2) 0.058(2) 0.063(2) 0.000(2) 0.030(2) 0.007(2) C
C2 0.046(2) 0.065(2) 0.064(2) 0.000(2) 0.026(2) 0.005(2) C
C3 0.043(2) 0.052(2) 0.057(2) 0.002(2) 0.021(1) 0.004(2) C
C4 0.041(2) 0.049(2) 0.057(2) -0.001(2) 0.020(1) 0.003(2) C
C5 0.047(2) 0.054(2) 0.057(2) 0.005(2) 0.020(1) 0.004(2) C
C6 0.047(2) 0.066(2) 0.060(2) 0.004(2) 0.015(2) 0.001(2) C
C7 0.059(2) 0.058(2) 0.057(2) 0.005(2) 0.017(1) 0.001(2) C
C8 0.063(2) 0.057(2) 0.058(2) 0.010(2) 0.027(1) 0.006(1) C
C9 0.062(2) 0.050(3) 0.060(2) 0.002(2) 0.027(1) 0.006(2) C
C10 0.067(2) 0.051(2) 0.059(2) 0.007(2) 0.026(2) 0.006(2) C
C11 0.097(4) 0.056(2) 0.061(2) 0.019(3) 0.031(2) 0.009(2) C
C12 0.130(7) 0.055(2) 0.069(2) 0.013(3) 0.045(3) 0.013(2) C
C13 0.124(6) 0.062(2) 0.081(3) -0.007(3) 0.053(4) 0.013(2) C
C14 0.087(4) 0.067(3) 0.078(2) -0.012(2) 0.044(3) 0.010(2) C
C15 0.062(2) 0.054(2) 0.064(2) -0.005(2) 0.030(2) 0.006(2) C
C16 0.046(2) 0.057(2) 0.063(2) -0.004(2) 0.024(1) 0.004(1) C
C17 0.100(4) 0.065(2) 0.059(1) 0.013(3) 0.017(2) -0.003(2) C
C18 0.137(8) 0.075(3) 0.065(2) 0.008(4) 0.012(3) -0.012(2) C
C19 0.181(9) 0.078(4) 0.064(2) 0.029(5) 0.020(3) -0.010(3) C
C20 0.180(9) 0.085(5) 0.061(2) 0.056(6) 0.036(4) 0.003(3) C
C21 0.140(8) 0.087(4) 0.062(2) 0.052(5) 0.042(3) 0.010(2) C
C22 0.104(5) 0.069(3) 0.058(2) 0.029(3) 0.031(2) 0.006(2) C
C23 0.081(3) 0.070(2) 0.062(2) 0.021(2) 0.035(2) 0.010(2) C
C1Ch1 0.077(3) 0.078(4) 0.064(7) 0.011(2) 0.027(3) -0.002(4) C
Cl1Ch1 0.072(3) 0.134(4) 0.150(5) 0.005(2) 0.040(2) 0.007(3) Cl
Cl2Ch1 0.094(3) 0.113(4) 0.111(7) 0.015(3) 0.053(3) 0.029(4) Cl
Cl3Ch1 0.133(4) 0.086(3) 0.147(6) 0.016(3) 0.043(4) 0.035(4) Cl
C1Ch1' 0.086(3) 0.097(4) 0.065(7) 0.022(3) 0.032(2) 0.001(4) C
Cl1Ch1' 0.097(3) 0.192(9) 0.235(9) 0.006(3) 0.085(6) 0.059(9) Cl
Cl2Ch1 0.092(3) 0.092(4) 0.079(6) 0.017(3) 0.038(3) 0.014(3) Cl
Cl3Ch1' 0.134(5) 0.121(6) 0.085(7) 0.047(7) 0.043(6) 0.029(5) Cl
C1Ch2 0.088(7) 0.099(7) 0.102(6) 0.010(6) 0.021(5) -0.020(6) C
Cl1Ch2 0.304(9) 0.110(7) 0.098(6) -0.035(8) 0.010(4) -0.017(5) Cl
Cl2Ch2 0.142(7) 0.115(6) 0.221(9) 0.037(5) 0.007(7) -0.049(6) Cl
Cl3Ch2 0.097(6) 0.164(9) 0.380(9) 0.035(5) -0.037(5) -0.093(9) Cl

loop_
_geom_angle_atom_site_label_1
_geom_angle_atom_site_label_2
_geom_angle_atom_site_label_3
_geom_angle
_geom_angle_site_symmetry_1
_geom_angle_site_symmetry_2
_geom_angle_site_symmetry_3
_geom_angle_publ_flag
C2 C1 C8 105.9(9) 1_555 1_555 1_555 no
C2 C1 C9 109.4(8) 1_555 1_555 1_555 no
C8 C1 C9 112.1(8) 1_555 1_555 1_555 no
Br1 C2 C1 109.8(7) 1_555 1_555 1_555 no
Br1 C2 C3 106.5(6) 1_555 1_555 1_555 no
C1 C2 C3 114.1(8) 1_555 1_555 1_555 no
C2 C3 C4 120.0(9) 1_555 1_555 1_555 no
C3 C4 C5 121.3(8) 1_555 1_555 1_555 no
C3 C4 C16 117.6(9) 1_555 1_555 1_555 no
C5 C4 C16 121.0(8) 1_555 1_555 1_555 no
C4 C5 C6 107.1(8) 1_555 1_555 1_555 no
C4 C5 C9 111.9(8) 1_555 1_555 1_555 no
C6 C5 C9 109.8(8) 1_555 1_555 1_555 no
Br2 C6 C5 110.2(7) 1_555 1_555 1_555 no
Br2 C6 C7 106.8(7) 1_555 1_555 1_555 no
C5 C6 C7 113.9(8) 1_555 1_555 1_555 no
C6 C7 C8 119.1(10) 1_555 1_555 1_555 no
C1 C8 C7 121.9(9) 1_555 1_555 1_555 no
C1 C8 C23 120.7(10) 1_555 1_555 1_555 no
C7 C8 C23 117.3(10) 1_555 1_555 1_555 no
C1 C9 C5 109.2(8) 1_555 1_555 1_555 no
C11 C10 C15 121.2(10) 1_555 1_555 1_555 no
C10 C11 C12 119.7(11) 1_555 1_555 1_555 no
C11 C12 C13 120.3(11) 1_555 1_555 1_555 no
C12 C13 C14 121.2(11) 1_555 1_555 1_555 no
C13 C14 C15 119.5(11) 1_555 1_555 1_555 no
C10 C15 C14 118.1(10) 1_555 1_555 1_555 no
C10 C15 C16 117.6(10) 1_555 1_555 1_555 no
C14 C15 C16 124.3(10) 1_555 1_555 1_555 no
C4 C16 C15 121.2(9) 1_555 1_555 1_555 no
C18 C17 C22 117.6(12) 1_555 1_555 1_555 no
C17 C18 C19 122.3(15) 1_555 1_555 1_555 no
C18 C19 C20 117.7(14) 1_555 1_555 1_555 no
C19 C20 C21 123.4(14) 1_555 1_555 1_555 no
C20 C21 C22 118.6(15) 1_555 1_555 1_555 no
C17 C22 C21 120.4(13) 1_555 1_555 1_555 no
C17 C22 C23 117.5(11) 1_555 1_555 1_555 no
C21 C22 C23 122.1(13) 1_555 1_555 1_555 no
C8 C23 C22 119.7(11) 1_555 1_555 1_555 no
Cl1Ch1 C1Ch1 Cl2Ch1 109.6(3) 1_555 1_555 1_555 no

loop_
_geom_bond_atom_site_label_1
_geom_bond_atom_site_label_2
_geom_bond_distance
_geom_bond_site_symmetry_1
_geom_bond_site_symmetry_2
_geom_bond_publ_flag
Br1 C2 1.985(10) 1_555 1_555 no
Br2 C6 1.984(10) 1_555 1_555 no
C1 C2 1.520(13) 1_555 1_555 no
C1 C8 1.513(13) 1_555 1_555 no
C1 C9 1.528(13) 1_555 1_555 no
C2 C3 1.515(12) 1_555 1_555 no
C3 C4 1.415(12) 1_555 1_555 no
C4 C5 1.532(12) 1_555 1_555 no
C4 C16 1.364(12) 1_555 1_555 no
C5 C6 1.530(12) 1_555 1_555 no
C5 C9 1.510(13) 1_555 1_555 no
C6 C7 1.502(13) 1_555 1_555 no
C7 C8 1.443(13) 1_555 1_555 no
C8 C23 1.371(13) 1_555 1_555 no
C10 C11 1.377(13) 1_555 1_555 no
C10 C15 1.422(13) 1_555 1_555 no
C11 C12 1.355(14) 1_555 1_555 no
C12 C13 1.419(16) 1_555 1_555 no
C13 C14 1.352(14) 1_555 1_555 no
C14 C15 1.417(13) 1_555 1_555 no
C15 C16 1.386(12) 1_555 1_555 no
C17 C18 1.441(15) 1_555 1_555 no
C17 C22 1.413(16) 1_555 1_555 no
C18 C19 1.353(17) 1_555 1_555 no
C19 C20 1.423(20) 1_555 1_555 no
C20 C21 1.356(18) 1_555 1_555 no
C21 C22 1.422(14) 1_555 1_555 no
C22 C23 1.405(14) 1_555 1_555 no
C1Ch1 Cl1Ch1 1.727(4) 1_555 1_555 no
